data_7041808
loop_
_publ_author_name
'Rieb, Julia'
'Dominelli, Bruno'
'Mayer, David'
'Jandl, Christian'
'Drechsel, Jonas'
'Heydenreuter, Wolfgang'
'Sieber, Stephan A.'
'K\"uhn, Fritz E'

_publ_section_title
;
 Influence of wing-tip substituents and reaction conditions on the
 structure, properties and cytotoxicity of Ag(i)- and Au(i)-bis(NHC)
 complexes.
;
_journal_issue 8
_journal_name_full 'Dalton transactions (Cambridge, England : 2003)'
_journal_page_first 2722
_journal_page_last 2735
_journal_paper_doi 10.1039/c6dt04559f
_journal_volume 46
_journal_year 2017
_chemical_compound_source 'see text'
_chemical_formula_moiety 'C32 H56 Ag2 N8 O4 S2, 2(C24 H20 B), 2(C2 H6 O S)'
_chemical_formula_sum 'C84 H108 Ag2 B2 N8 O6 S4'
_chemical_formula_weight 1691.38
_space_group_IT_number 2
_symmetry_cell_setting triclinic
_symmetry_Int_Tables_number 2
_symmetry_space_group_name_Hall '-P 1'
_symmetry_space_group_name_H-M 'P -1'
_atom_sites_solution_hydrogens geom
_audit_update_record
;
2016-12-01 deposited with the CCDC.
2017-01-23 downloaded from the CCDC.
;
_cell_angle_alpha 102.950(11)
_cell_angle_beta 98.253(11)
_cell_angle_gamma 109.318(11)
_cell_formula_units_Z 1
_cell_length_a 10.980(2)
_cell_length_b 14.280(3)
_cell_length_c 14.447(3)
_cell_measurement_reflns_used 9802
_cell_measurement_temperature 100
_cell_measurement_theta_max 26.4780
_cell_measurement_theta_min 2.4657
_cell_volume 2024.1(7)
_computing_cell_refinement 'SAINT (Bruker, 2014)'
_computing_data_collection 'APEX III Control Software (Bruker, 2015)'
_computing_data_reduction 'SAINT (Bruker, 2014)'
_computing_molecular_graphics 'PLATON (Spek, 2011)'
_computing_publication_material 'PLATON (Spek, 2011), enCIFer (Allen, 2014)'
_computing_structure_refinement 'SHELXL2014 (Sheldrick, 2014), SHELXLE (Huebschle, 2011)'
_computing_structure_solution 'SHELXT (Sheldrick, 2015)'
_diffrn_ambient_temperature 100
_diffrn_detector ' CCD '
_diffrn_detector_area_resol_mean 16
_diffrn_measured_fraction_theta_full 0.998
_diffrn_measured_fraction_theta_max 0.998
_diffrn_measurement_device ' \k-geometry diffractometer '
_diffrn_measurement_device_type ' Apex II CCD '
_diffrn_measurement_method ' phi- and omega-rotation '
_diffrn_radiation_monochromator 'Triumph monochromator'
_diffrn_radiation_probe x-ray
_diffrn_radiation_source 'fine-focus sealed tube'
_diffrn_radiation_type MoK\a
_diffrn_radiation_wavelength 0.71073
_diffrn_reflns_av_R_equivalents 0.0690
_diffrn_reflns_av_unetI/netI 0.0390
_diffrn_reflns_limit_h_max 13
_diffrn_reflns_limit_h_min -13
_diffrn_reflns_limit_k_max 17
_diffrn_reflns_limit_k_min -17
_diffrn_reflns_limit_l_max 17
_diffrn_reflns_limit_l_min -17
_diffrn_reflns_number 62925
_diffrn_reflns_reduction_process
;
;
_diffrn_reflns_theta_full 25.24
_diffrn_reflns_theta_max 26.02
_diffrn_reflns_theta_min 1.83
_exptl_absorpt_coefficient_mu 0.645
_exptl_absorpt_correction_T_max 0.7350
_exptl_absorpt_correction_T_min 0.6829
_exptl_absorpt_correction_type multi-scan
_exptl_absorpt_process_details 'SADABS 2014/5, Bruker, 2014'
_exptl_crystal_colour colourless
_exptl_crystal_density_diffrn 1.388
_exptl_crystal_density_method 'Not Measured'
_exptl_crystal_description fragment
_exptl_crystal_F_000 884
_exptl_crystal_size_max 0.217
_exptl_crystal_size_mid 0.207
_exptl_crystal_size_min 0.168
_refine_diff_density_max 0.428
_refine_diff_density_min -0.473
_refine_diff_density_rms 0.065
_refine_ls_extinction_method none
_refine_ls_goodness_of_fit_ref 1.040
_refine_ls_hydrogen_treatment mixed
_refine_ls_matrix_type full
_refine_ls_number_parameters 488
_refine_ls_number_reflns 7946
_refine_ls_number_restraints 0
_refine_ls_restrained_S_all 1.040
_refine_ls_R_factor_all 0.0311
_refine_ls_R_factor_gt 0.0267
_refine_ls_shift/su_max 0.001
_refine_ls_shift/su_mean 0.000
_refine_ls_structure_factor_coef Fsqd
_refine_ls_weighting_details 'W=1/[\S^2^(FO^2^)+(0.0283P)^2^+0.9984P] WHERE P=(FO^2^+2FC^2^)/3'
_refine_ls_weighting_scheme calc
_refine_ls_wR_factor_gt 0.0659
_refine_ls_wR_factor_ref 0.0682
_reflns_number_gt 7186
_reflns_number_total 7946
_reflns_threshold_expression I>2\s(I)
_cod_data_source_file c6dt04559f2.cif
_cod_data_source_block Ag2_LiPr_2_BPh4_2_DMSO
_cod_depositor_comments 'Adding full bibliography for 7041805--7041812.cif.'
_cod_database_code 7041808

loop_
_space_group_symop_id
_space_group_symop_operation_xyz
1 x,y,z
2 -x,-y,-z

loop_
_atom_site_aniso_label
_atom_site_aniso_U_11
_atom_site_aniso_U_22
_atom_site_aniso_U_33
_atom_site_aniso_U_23
_atom_site_aniso_U_13
_atom_site_aniso_U_12
Ag1 0.0169(1) 0.0087(1) 0.0128(1) 0.0043(1) 0.0052(1) 0.0040(1)
S1 0.0167(3) 0.0206(3) 0.0218(3) 0.0083(2) 0.0035(2) 0.0069(2)
S2 0.0283(3) 0.0171(3) 0.0330(3) 0.0102(2) 0.0119(2) 0.0086(2)
O1 0.0232(9) 0.0347(9) 0.0236(8) 0.0020(7) -0.0003(7) 0.0039(7)
O2 0.0241(8) 0.0289(8) 0.0324(8) 0.0156(7) 0.0021(7) 0.0113(7)
N1 0.0219(9) 0.0108(8) 0.0124(8) 0.0047(6) 0.0052(7) 0.0058(7)
N2 0.0213(9) 0.0086(7) 0.0109(8) 0.0038(6) 0.0056(6) 0.0032(6)
N3 0.0163(8) 0.0101(7) 0.0096(7) 0.0021(6) 0.0026(6) 0.0031(6)
N4 0.0152(8) 0.0117(8) 0.0121(8) 0.0043(6) 0.0037(6) 0.0045(6)
C1 0.0264(12) 0.0262(11) 0.0174(10) -0.0009(9) 0.0021(9) 0.0111(9)
C2 0.0198(10) 0.0111(9) 0.0127(9) 0.0025(7) 0.0003(8) 0.0038(8)
C3 0.0307(13) 0.0317(12) 0.0204(11) 0.0079(9) 0.0024(9) 0.0179(10)
C4 0.0138(9) 0.0132(9) 0.0132(9) 0.0044(7) 0.0064(7) 0.0059(7)
C5 0.0421(13) 0.0138(10) 0.0169(10) 0.0088(8) 0.0087(9) 0.0116(9)
C6 0.0390(13) 0.0117(10) 0.0184(10) 0.0066(8) 0.0080(9) 0.0058(9)
C7 0.0178(10) 0.0125(9) 0.0114(9) 0.0035(7) 0.0049(7) 0.0054(8)
C8 0.0154(10) 0.0122(9) 0.0098(9) 0.0036(7) 0.0017(7) 0.0051(7)
C9 0.0214(11) 0.0101(9) 0.0152(9) 0.0036(8) 0.0052(8) 0.0022(8)
C10 0.0225(11) 0.0085(9) 0.0164(10) 0.0030(7) 0.0041(8) 0.0039(8)
C11 0.0156(10) 0.0146(9) 0.0161(9) 0.0063(8) 0.0063(8) 0.0056(8)
C12 0.0228(11) 0.0246(11) 0.0163(10) 0.0095(8) 0.0076(8) 0.0111(9)
C13 0.0258(12) 0.0235(11) 0.0219(11) 0.0072(9) 0.0102(9) 0.0144(9)
C14 0.0187(11) 0.0225(11) 0.0209(10) 0.0037(9) 0.0075(8) 0.0052(9)
C39 0.0349(13) 0.0354(13) 0.0338(13) 0.0173(11) 0.0181(11) 0.0220(11)
C40 0.0258(12) 0.0251(11) 0.0240(11) 0.0043(9) 0.0049(9) 0.0104(9)
O3 0.0383(10) 0.0278(9) 0.0347(9) 0.0116(7) -0.0144(8) 0.0001(7)
C15 0.0141(9) 0.0165(9) 0.0140(9) 0.0083(8) 0.0084(7) 0.0059(8)
C16 0.0181(10) 0.0157(10) 0.0151(9) 0.0064(8) 0.0069(8) 0.0061(8)
C17 0.0169(10) 0.0210(10) 0.0185(10) 0.0086(8) 0.0034(8) 0.0041(8)
C18 0.0191(10) 0.0262(11) 0.0223(10) 0.0137(9) 0.0080(8) 0.0140(9)
C19 0.0251(11) 0.0175(10) 0.0223(10) 0.0080(8) 0.0095(9) 0.0134(9)
C20 0.0167(10) 0.0172(10) 0.0180(10) 0.0045(8) 0.0037(8) 0.0065(8)
C21 0.0122(9) 0.0161(9) 0.0177(9) 0.0080(8) 0.0037(7) 0.0081(8)
C22 0.0149(10) 0.0193(10) 0.0160(10) 0.0063(8) 0.0027(8) 0.0073(8)
C23 0.0146(10) 0.0229(11) 0.0258(11) 0.0148(9) 0.0064(8) 0.0068(8)
C24 0.0168(10) 0.0139(10) 0.0384(12) 0.0117(9) 0.0075(9) 0.0071(8)
C25 0.0240(11) 0.0170(10) 0.0283(11) 0.0031(9) 0.0090(9) 0.0108(9)
C26 0.0246(11) 0.0187(10) 0.0226(10) 0.0091(8) 0.0119(9) 0.0114(9)
C27 0.0139(10) 0.0149(9) 0.0119(9) 0.0029(7) 0.0018(7) 0.0040(8)
C28 0.0219(11) 0.0227(11) 0.0244(11) 0.0135(9) 0.0116(9) 0.0126(9)
C29 0.0227(11) 0.0281(12) 0.0273(11) 0.0118(9) 0.0136(9) 0.0153(9)
C30 0.0200(11) 0.0246(11) 0.0175(10) 0.0072(9) 0.0100(8) 0.0054(9)
C31 0.0267(11) 0.0141(10) 0.0166(10) 0.0064(8) 0.0073(8) 0.0047(8)
C32 0.0187(10) 0.0136(9) 0.0149(9) 0.0033(8) 0.0045(8) 0.0068(8)
C33 0.0162(10) 0.0086(9) 0.0182(10) 0.0076(7) 0.0055(8) 0.0034(7)
C34 0.0156(10) 0.0157(10) 0.0237(10) 0.0086(8) 0.0056(8) 0.0059(8)
C35 0.0173(10) 0.0190(10) 0.0296(12) 0.0113(9) -0.0002(9) 0.0029(8)
C36 0.0266(12) 0.0133(10) 0.0197(10) 0.0071(8) -0.0026(9) 0.0003(8)
C37 0.0273(11) 0.0126(9) 0.0164(10) 0.0053(8) 0.0070(8) 0.0024(8)
C38 0.0167(10) 0.0154(10) 0.0187(10) 0.0073(8) 0.0053(8) 0.0049(8)
B1 0.0148(11) 0.0130(10) 0.0145(10) 0.0057(8) 0.0054(8) 0.0063(8)
C41 0.0278(13) 0.0178(11) 0.0562(16) 0.0119(11) 0.0108(11) 0.0121(10)
C42 0.0546(19) 0.0425(16) 0.0486(17) -0.0142(13) -0.0261(14) 0.0361(14)

loop_
_atom_site_label
_atom_site_type_symbol
_atom_site_thermal_displace_type
_atom_site_fract_x
_atom_site_fract_y
_atom_site_fract_z
_atom_site_occupancy
_atom_site_U_iso_or_equiv
_atom_site_calc_flag
_atom_site_refinement_flags
Ag1 Ag Uani 0.53288(2) -0.05024(2) 0.38432(2) 1.000 0.0127(1) d .
S1 S Uani 0.86572(5) -0.03237(4) 0.55837(4) 1.000 0.0195(2) d .
S2 S Uani 0.83156(6) 0.21141(4) 0.85844(4) 1.000 0.0251(2) d .
O1 O Uani 0.91901(16) 0.29102(13) 0.65129(11) 1.000 0.0308(5) d .
O2 O Uani 0.78708(15) 0.00843(12) 0.49554(11) 1.000 0.0275(5) d .
N1 N Uani 0.53509(16) 0.11621(12) 0.28015(11) 1.000 0.0148(5) d .
N2 N Uani 0.64603(16) 0.19287(11) 0.42783(11) 1.000 0.0139(5) d .
N3 N Uani 0.64231(15) 0.26289(11) 0.59379(11) 1.000 0.0127(4) d .
N4 N Uani 0.51177(15) 0.28423(12) 0.68522(11) 1.000 0.0130(5) d .
C1 C Uani 0.5519(2) 0.00655(17) 0.12980(15) 1.000 0.0246(6) d .
C2 C Uani 0.4577(2) 0.03243(14) 0.18847(13) 1.000 0.0156(5) d .
C3 C Uani 0.3560(2) 0.06038(18) 0.12997(15) 1.000 0.0263(7) d .
C4 C Uani 0.57361(18) 0.09745(14) 0.36475(13) 1.000 0.0127(5) d .
C5 C Uani 0.5840(2) 0.22137(15) 0.28959(15) 1.000 0.0230(6) d .
C6 C Uani 0.6528(2) 0.27000(15) 0.38252(15) 1.000 0.0235(6) d .
C7 C Uani 0.70629(19) 0.21041(14) 0.53015(13) 1.000 0.0138(5) d .
C8 C Uani 0.54209(19) 0.20989(14) 0.62982(13) 1.000 0.0126(5) d .
C9 C Uani 0.6740(2) 0.36888(14) 0.62648(13) 1.000 0.0165(6) d .
C10 C Uani 0.5926(2) 0.38249(14) 0.68455(14) 1.000 0.0165(6) d .
C11 C Uani 0.41689(19) 0.26170(15) 0.74807(13) 1.000 0.0149(5) d .
C12 C Uani 0.4901(2) 0.26299(16) 0.84639(14) 1.000 0.0197(6) d .
C13 C Uani 0.3456(2) 0.33645(16) 0.75863(15) 1.000 0.0218(7) d .
C14 C Uani 0.8564(2) 0.26905(16) 0.55253(15) 1.000 0.0215(6) d .
C39 C Uani 0.7711(2) -0.07312(18) 0.64284(17) 1.000 0.0300(8) d .
C40 C Uani 0.8428(2) -0.15900(16) 0.48691(16) 1.000 0.0254(7) d .
O3 O Uani 0.78285(17) 0.16541(12) 0.75053(12) 1.000 0.0390(5) d .
C15 C Uani 1.07708(18) 0.65812(14) 0.80572(13) 1.000 0.0136(5) d .
C16 C Uani 1.19336(19) 0.72377(15) 0.87771(13) 1.000 0.0157(6) d .
C17 C Uani 1.2949(2) 0.69208(15) 0.90746(14) 1.000 0.0192(6) d .
C18 C Uani 1.2863(2) 0.59250(16) 0.86531(14) 1.000 0.0196(6) d .
C19 C Uani 1.1725(2) 0.52443(15) 0.79491(14) 1.000 0.0194(6) d .
C20 C Uani 1.0704(2) 0.55711(15) 0.76665(14) 1.000 0.0174(6) d .
C21 C Uani 1.02086(18) 0.82231(14) 0.79116(14) 1.000 0.0140(5) d .
C22 C Uani 1.07152(19) 0.86003(15) 0.71721(14) 1.000 0.0164(6) d .
C23 C Uani 1.13232(19) 0.96499(15) 0.72647(15) 1.000 0.0196(6) d .
C24 C Uani 1.1467(2) 1.03792(15) 0.81287(16) 1.000 0.0219(6) d .
C25 C Uani 1.1026(2) 1.00410(16) 0.88910(16) 1.000 0.0226(6) d .
C26 C Uani 1.0406(2) 0.89896(15) 0.87779(15) 1.000 0.0199(6) d .
C27 C Uani 0.85197(19) 0.66787(14) 0.84824(13) 1.000 0.0143(5) d .
C28 C Uani 0.7661(2) 0.71929(16) 0.86933(15) 1.000 0.0200(6) d .
C29 C Uani 0.6742(2) 0.69078(16) 0.92505(15) 1.000 0.0230(7) d .
C30 C Uani 0.6659(2) 0.60906(16) 0.96395(14) 1.000 0.0207(6) d .
C31 C Uani 0.7495(2) 0.55716(15) 0.94592(14) 1.000 0.0194(6) d .
C32 C Uani 0.83954(19) 0.58588(14) 0.88917(13) 1.000 0.0156(5) d .
C33 C Uani 0.86897(19) 0.64058(14) 0.66234(14) 1.000 0.0139(6) d .
C34 C Uani 0.73808(19) 0.63413(15) 0.63196(15) 1.000 0.0177(6) d .
C35 C Uani 0.6661(2) 0.59351(16) 0.53539(16) 1.000 0.0229(6) d .
C36 C Uani 0.7221(2) 0.55544(15) 0.46335(15) 1.000 0.0223(6) d .
C37 C Uani 0.8515(2) 0.56123(15) 0.48901(14) 1.000 0.0197(6) d .
C38 C Uani 0.9229(2) 0.60329(14) 0.58644(14) 1.000 0.0167(6) d .
B1 B Uani 0.9553(2) 0.69699(16) 0.77695(15) 1.000 0.0133(6) d .
C41 C Uani 0.8758(2) 0.34829(16) 0.8843(2) 1.000 0.0327(8) d .
C42 C Uani 0.9930(3) 0.2121(2) 0.8867(2) 1.000 0.0528(10) d .
H1 H Uiso 0.880(2) 0.248(2) 0.6722(10) 1.000 0.0460 c RU
H1A H Uiso 0.50110 -0.05160 0.07120 1.000 0.0370 c RU
H1B H Uiso 0.61440 -0.01270 0.16970 1.000 0.0370 c RU
H1C H Uiso 0.60110 0.06710 0.11050 1.000 0.0370 c RU
H2 H Uiso 0.40860 -0.03070 0.20680 1.000 0.0190 c RU
H3A H Uiso 0.40170 0.11960 0.10760 1.000 0.0390 c RU
H3B H Uiso 0.29900 0.07870 0.17120 1.000 0.0390 c RU
H3C H Uiso 0.30150 0.00090 0.07330 1.000 0.0390 c RU
H5 H Uiso 0.57120 0.25310 0.23980 1.000 0.0280 c RU
H6 H Uiso 0.69740 0.34270 0.41160 1.000 0.0280 c RU
H7 H Uiso 0.69040 0.14110 0.54120 1.000 0.0170 c RU
H9 H Uiso 0.74010 0.42140 0.61090 1.000 0.0200 c RU
H10 H Uiso 0.59050 0.44680 0.71870 1.000 0.0200 c RU
H11 H Uiso 0.34880 0.19020 0.71600 1.000 0.0180 c RU
H12A H Uiso 0.53780 0.21590 0.83600 1.000 0.0300 c RU
H12B H Uiso 0.42600 0.24040 0.88530 1.000 0.0300 c RU
H12C H Uiso 0.55360 0.33350 0.88110 1.000 0.0300 c RU
H13A H Uiso 0.30290 0.33520 0.69370 1.000 0.0330 c RU
H13B H Uiso 0.40960 0.40670 0.79360 1.000 0.0330 c RU
H13C H Uiso 0.27790 0.31590 0.79550 1.000 0.0330 c RU
H14A H Uiso 0.89510 0.22720 0.51100 1.000 0.0260 c RU
H14B H Uiso 0.87430 0.33500 0.53550 1.000 0.0260 c RU
H39A H Uiso 0.68280 -0.12420 0.60680 1.000 0.0450 c RU
H39B H Uiso 0.76210 -0.01300 0.68540 1.000 0.0450 c RU
H39C H Uiso 0.81650 -0.10450 0.68270 1.000 0.0450 c RU
H40A H Uiso 0.74770 -0.20010 0.46070 1.000 0.0380 c RU
H40B H Uiso 0.88150 -0.19290 0.52800 1.000 0.0380 c RU
H40C H Uiso 0.88670 -0.15350 0.43280 1.000 0.0380 c RU
H16 H Uiso 1.20260 0.79300 0.90720 1.000 0.0190 c RU
H17 H Uiso 1.37090 0.73900 0.95710 1.000 0.0230 c RU
H18 H Uiso 1.35690 0.57100 0.88410 1.000 0.0230 c RU
H19 H Uiso 1.16420 0.45530 0.76590 1.000 0.0230 c RU
H20 H Uiso 0.99320 0.50890 0.71890 1.000 0.0210 c RU
H22 H Uiso 1.06390 0.81130 0.65770 1.000 0.0200 c RU
H23 H Uiso 1.16380 0.98660 0.67390 1.000 0.0240 c RU
H24 H Uiso 1.18610 1.10990 0.81970 1.000 0.0260 c RU
H25 H Uiso 1.11490 1.05320 0.94960 1.000 0.0270 c RU
H26 H Uiso 1.01020 0.87810 0.93100 1.000 0.0240 c RU
H28 H Uiso 0.77080 0.77630 0.84450 1.000 0.0240 c RU
H29 H Uiso 0.61700 0.72740 0.93640 1.000 0.0280 c RU
H30 H Uiso 0.60380 0.58930 1.00230 1.000 0.0250 c RU
H31 H Uiso 0.74560 0.50130 0.97240 1.000 0.0230 c RU
H32 H Uiso 0.89540 0.54810 0.87760 1.000 0.0190 c RU
H34 H Uiso 0.69680 0.65890 0.68020 1.000 0.0210 c RU
H35 H Uiso 0.57840 0.59190 0.51880 1.000 0.0270 c RU
H36 H Uiso 0.67270 0.52580 0.39730 1.000 0.0270 c RU
H37 H Uiso 0.89190 0.53650 0.44010 1.000 0.0240 c RU
H38 H Uiso 1.01160 0.60680 0.60200 1.000 0.0200 c RU
H41A H Uiso 0.94190 0.37570 0.84840 1.000 0.0490 c RU
H41B H Uiso 0.91310 0.38140 0.95460 1.000 0.0490 c RU
H41C H Uiso 0.79650 0.36290 0.86410 1.000 0.0490 c RU
H42A H Uiso 0.98880 0.14060 0.87360 1.000 0.0790 c RU
H42B H Uiso 1.03440 0.24920 0.95590 1.000 0.0790 c RU
H42C H Uiso 1.04590 0.24680 0.84630 1.000 0.0790 c RU

loop_
_atom_type_symbol
_atom_type_description
_atom_type_scat_dispersion_real
_atom_type_scat_dispersion_imag
_atom_type_scat_source
C C 0.0033 0.0016 ' International Tables Vol C Tables 4.2.6.8 and 6.1.1.4'
H H 0.0000 0.0000 ' International Tables Vol C Tables 4.2.6.8 and 6.1.1.4'
Ag Ag -0.8971 1.1015 ' International Tables Vol C Tables 4.2.6.8 and 6.1.1.4'
B B 0.0013 0.0007 ' International Tables Vol C Tables 4.2.6.8 and 6.1.1.4'
N N 0.0061 0.0033 ' International Tables Vol C Tables 4.2.6.8 and 6.1.1.4'
O O 0.0106 0.0060 ' International Tables Vol C Tables 4.2.6.8 and 6.1.1.4'
S S 0.1246 0.1234 ' International Tables Vol C Tables 4.2.6.8 and 6.1.1.4'

loop_
_geom_angle_atom_site_label_1
_geom_angle_atom_site_label_2
_geom_angle_atom_site_label_3
_geom_angle
_geom_angle_site_symmetry_1
_geom_angle_site_symmetry_3
_geom_angle_publ_flag
O2 Ag1 C4 92.04(7) . . yes
O2 Ag1 C8 100.63(7) . 2_656 yes
C4 Ag1 C8 165.65(7) . 2_656 yes
O2 S1 C39 106.86(11) . . yes
O2 S1 C40 106.50(10) . . yes
C39 S1 C40 96.59(11) . . yes
C41 S2 C42 97.66(12) . . yes
O3 S2 C41 107.50(11) . . yes
O3 S2 C42 105.80(12) . . yes
Ag1 O2 S1 139.52(10) . . yes
C2 N1 C4 122.95(16) . . yes
C2 N1 C5 125.68(16) . . yes
C4 N1 C5 111.26(16) . . yes
C14 O1 H1 109.4(12) . . no
C4 N2 C6 111.17(16) . . yes
C4 N2 C7 123.52(16) . . yes
C6 N2 C7 125.30(16) . . yes
C7 N3 C9 126.46(17) . . yes
C8 N3 C9 111.59(17) . . yes
C7 N3 C8 121.94(16) . . yes
C8 N4 C10 111.20(17) . . yes
C8 N4 C11 122.40(17) . . yes
C10 N4 C11 125.90(17) . . yes
N1 C2 C3 111.87(17) . . yes
N1 C2 C1 109.45(18) . . yes
C1 C2 C3 112.14(16) . . no
Ag1 C4 N2 130.40(13) . . yes
Ag1 C4 N1 125.23(14) . . yes
N1 C4 N2 104.30(16) . . yes
N1 C5 C6 106.96(18) . . yes
N2 C6 C5 106.30(18) . . yes
N3 C7 C14 112.68(16) . . yes
N2 C7 N3 110.30(17) . . yes
N2 C7 C14 110.54(16) . . yes
N3 C8 N4 104.13(16) . . yes
Ag1 C8 N3 127.79(15) 2_656 . yes
Ag1 C8 N4 127.73(15) 2_656 . yes
N3 C9 C10 106.20(18) . . yes
N4 C10 C9 106.88(17) . . yes
C12 C11 C13 112.21(16) . . no
N4 C11 C13 111.29(17) . . yes
N4 C11 C12 109.29(17) . . yes
O1 C14 C7 112.86(18) . . yes
C2 C1 H1A 109.00 . . no
C2 C1 H1B 109.00 . . no
H1B C1 H1C 110.00 . . no
C2 C1 H1C 109.00 . . no
H1A C1 H1B 109.00 . . no
H1A C1 H1C 109.00 . . no
N1 C2 H2 108.00 . . no
C1 C2 H2 108.00 . . no
C3 C2 H2 108.00 . . no
H3A C3 H3B 109.00 . . no
H3A C3 H3C 110.00 . . no
H3B C3 H3C 109.00 . . no
C2 C3 H3C 109.00 . . no
C2 C3 H3A 109.00 . . no
C2 C3 H3B 109.00 . . no
C6 C5 H5 126.00 . . no
N1 C5 H5 127.00 . . no
N2 C6 H6 127.00 . . no
C5 C6 H6 127.00 . . no
N2 C7 H7 108.00 . . no
N3 C7 H7 108.00 . . no
C14 C7 H7 108.00 . . no
C10 C9 H9 127.00 . . no
N3 C9 H9 127.00 . . no
N4 C10 H10 127.00 . . no
C9 C10 H10 127.00 . . no
N4 C11 H11 108.00 . . no
C13 C11 H11 108.00 . . no
C12 C11 H11 108.00 . . no
C11 C12 H12C 109.00 . . no
C11 C12 H12B 109.00 . . no
H12B C12 H12C 110.00 . . no
H12A C12 H12B 109.00 . . no
H12A C12 H12C 109.00 . . no
C11 C12 H12A 109.00 . . no
H13A C13 H13B 109.00 . . no
H13A C13 H13C 109.00 . . no
H13B C13 H13C 109.00 . . no
C11 C13 H13C 109.00 . . no
C11 C13 H13A 110.00 . . no
C11 C13 H13B 110.00 . . no
O1 C14 H14A 109.00 . . no
H14A C14 H14B 108.00 . . no
C7 C14 H14B 109.00 . . no
O1 C14 H14B 109.00 . . no
C7 C14 H14A 109.00 . . no
S1 C39 H39B 109.00 . . no
H39A C39 H39C 109.00 . . no
S1 C39 H39C 109.00 . . no
H39A C39 H39B 109.00 . . no
S1 C39 H39A 109.00 . . no
H39B C39 H39C 109.00 . . no
S1 C40 H40C 109.00 . . no
H40A C40 H40C 109.00 . . no
H40B C40 H40C 109.00 . . no
H40A C40 H40B 109.00 . . no
S1 C40 H40A 110.00 . . no
S1 C40 H40B 109.00 . . no
C20 C15 B1 123.49(18) . . yes
C16 C15 C20 114.99(19) . . no
C16 C15 B1 121.39(17) . . yes
C15 C16 C17 123.02(19) . . no
C16 C17 C18 120.32(19) . . no
C17 C18 C19 118.7(2) . . no
C18 C19 C20 120.3(2) . . no
C15 C20 C19 122.66(19) . . no
C26 C21 B1 124.20(17) . . yes
C22 C21 C26 114.73(18) . . no
C22 C21 B1 120.89(17) . . yes
C21 C22 C23 123.43(19) . . no
C22 C23 C24 119.62(19) . . no
C23 C24 C25 118.9(2) . . no
C24 C25 C26 120.5(2) . . no
C21 C26 C25 122.8(2) . . no
C28 C27 B1 123.31(18) . . yes
C28 C27 C32 114.49(19) . . no
C32 C27 B1 122.15(18) . . yes
C27 C28 C29 123.1(2) . . no
C28 C29 C30 120.2(2) . . no
C29 C30 C31 118.6(2) . . no
C30 C31 C32 120.40(19) . . no
C27 C32 C31 123.2(2) . . no
C34 C33 C38 114.53(18) . . no
C34 C33 B1 122.10(18) . . yes
C38 C33 B1 123.17(19) . . yes
C33 C34 C35 123.5(2) . . no
C34 C35 C36 120.0(2) . . no
C35 C36 C37 118.92(19) . . no
C36 C37 C38 120.3(2) . . no
C33 C38 C37 122.7(2) . . no
C21 B1 C27 112.61(16) . . yes
C21 B1 C33 107.35(15) . . yes
C27 B1 C33 107.56(16) . . yes
C15 B1 C27 108.12(16) . . yes
C15 B1 C33 113.47(16) . . yes
C15 B1 C21 107.84(16) . . yes
C15 C16 H16 118.00 . . no
C17 C16 H16 118.00 . . no
C16 C17 H17 120.00 . . no
C18 C17 H17 120.00 . . no
C19 C18 H18 121.00 . . no
C17 C18 H18 121.00 . . no
C18 C19 H19 120.00 . . no
C20 C19 H19 120.00 . . no
C15 C20 H20 119.00 . . no
C19 C20 H20 119.00 . . no
C21 C22 H22 118.00 . . no
C23 C22 H22 118.00 . . no
C22 C23 H23 120.00 . . no
C24 C23 H23 120.00 . . no
C23 C24 H24 121.00 . . no
C25 C24 H24 121.00 . . no
C24 C25 H25 120.00 . . no
C26 C25 H25 120.00 . . no
C21 C26 H26 119.00 . . no
C25 C26 H26 119.00 . . no
C29 C28 H28 118.00 . . no
C27 C28 H28 118.00 . . no
C28 C29 H29 120.00 . . no
C30 C29 H29 120.00 . . no
C29 C30 H30 121.00 . . no
C31 C30 H30 121.00 . . no
C32 C31 H31 120.00 . . no
C30 C31 H31 120.00 . . no
C31 C32 H32 118.00 . . no
C27 C32 H32 118.00 . . no
C33 C34 H34 118.00 . . no
C35 C34 H34 118.00 . . no
C34 C35 H35 120.00 . . no
C36 C35 H35 120.00 . . no
C37 C36 H36 121.00 . . no
C35 C36 H36 121.00 . . no
C36 C37 H37 120.00 . . no
C38 C37 H37 120.00 . . no
C33 C38 H38 119.00 . . no
C37 C38 H38 119.00 . . no
S2 C41 H41A 109.00 . . no
S2 C41 H41B 110.00 . . no
S2 C41 H41C 109.00 . . no
H41A C41 H41B 109.00 . . no
H41A C41 H41C 110.00 . . no
H41B C41 H41C 109.00 . . no
S2 C42 H42A 109.00 . . no
S2 C42 H42B 110.00 . . no
S2 C42 H42C 109.00 . . no
H42A C42 H42B 109.00 . . no
H42A C42 H42C 109.00 . . no
H42B C42 H42C 109.00 . . no

loop_
_geom_bond_atom_site_label_1
_geom_bond_atom_site_label_2
_geom_bond_distance
_geom_bond_site_symmetry_2
_geom_bond_publ_flag
Ag1 O2 2.7633(18) . yes
Ag1 C4 2.099(2) . yes
Ag1 C8 2.102(2) 2_656 yes
S1 O2 1.5013(18) . yes
S1 C39 1.786(2) . yes
S1 C40 1.785(2) . yes
S2 C41 1.786(2) . yes
S2 C42 1.757(4) . yes
S2 O3 1.4890(18) . yes
O1 C14 1.408(3) . yes
N1 C2 1.484(2) . yes
O1 H1 0.77(3) . no
N1 C5 1.384(3) . yes
N1 C4 1.348(2) . yes
N2 C4 1.356(2) . yes
N2 C7 1.459(2) . yes
N2 C6 1.389(3) . yes
N3 C8 1.358(3) . yes
N3 C9 1.385(3) . yes
N3 C7 1.458(3) . yes
N4 C8 1.345(3) . yes
N4 C10 1.393(3) . yes
N4 C11 1.481(3) . yes
C1 C2 1.513(3) . no
C2 C3 1.515(3) . no
C5 C6 1.341(3) . no
C7 C14 1.528(3) . no
C9 C10 1.341(3) . no
C11 C12 1.521(3) . no
C11 C13 1.513(3) . no
C1 H1B 0.9800 . no
C1 H1A 0.9800 . no
C1 H1C 0.9800 . no
C2 H2 1.0000 . no
C3 H3A 0.9800 . no
C3 H3B 0.9800 . no
C3 H3C 0.9800 . no
C5 H5 0.9500 . no
C6 H6 0.9500 . no
C7 H7 1.0000 . no
C9 H9 0.9500 . no
C10 H10 0.9500 . no
C11 H11 1.0000 . no
C12 H12B 0.9800 . no
C12 H12A 0.9800 . no
C12 H12C 0.9800 . no
C13 H13C 0.9800 . no
C13 H13B 0.9800 . no
C13 H13A 0.9800 . no
C14 H14A 0.9900 . no
C14 H14B 0.9900 . no
C39 H39A 0.9800 . no
C39 H39B 0.9800 . no
C39 H39C 0.9800 . no
C40 H40B 0.9800 . no
C40 H40A 0.9800 . no
C40 H40C 0.9800 . no
C15 C16 1.407(3) . no
C15 C20 1.399(3) . no
C15 B1 1.644(3) . yes
C16 C17 1.384(3) . no
C17 C18 1.381(3) . no
C18 C19 1.389(3) . no
C19 C20 1.393(3) . no
C21 C22 1.404(3) . no
C21 C26 1.401(3) . no
C21 B1 1.644(3) . yes
C22 C23 1.390(3) . no
C23 C24 1.386(3) . no
C24 C25 1.385(3) . no
C25 C26 1.388(3) . no
C27 C28 1.400(3) . no
C27 C32 1.402(3) . no
C27 B1 1.654(3) . yes
C28 C29 1.393(3) . no
C29 C30 1.387(3) . no
C30 C31 1.376(3) . no
C31 C32 1.390(3) . no
C33 C38 1.404(3) . no
C33 C34 1.407(3) . no
C33 B1 1.654(3) . yes
C34 C35 1.387(3) . no
C35 C36 1.381(3) . no
C36 C37 1.386(3) . no
C37 C38 1.396(3) . no
C16 H16 0.9500 . no
C17 H17 0.9500 . no
C18 H18 0.9500 . no
C19 H19 0.9500 . no
C20 H20 0.9500 . no
C22 H22 0.9500 . no
C23 H23 0.9500 . no
C24 H24 0.9500 . no
C25 H25 0.9500 . no
C26 H26 0.9500 . no
C28 H28 0.9500 . no
C29 H29 0.9500 . no
C30 H30 0.9500 . no
C31 H31 0.9500 . no
C32 H32 0.9500 . no
C34 H34 0.9500 . no
C35 H35 0.9500 . no
C36 H36 0.9500 . no
C37 H37 0.9500 . no
C38 H38 0.9500 . no
C41 H41A 0.9800 . no
C41 H41B 0.9800 . no
C41 H41C 0.9800 . no
C42 H42A 0.9800 . no
C42 H42B 0.9800 . no
C42 H42C 0.9800 . no

loop_
_geom_hbond_atom_site_label_D
_geom_hbond_atom_site_label_H
_geom_hbond_atom_site_label_A
_geom_hbond_distance_DH
_geom_hbond_distance_HA
_geom_hbond_distance_DA
_geom_hbond_angle_DHA
_geom_hbond_publ_flag
O1 H1 O3 0.77(3) 1.98(2) 2.739(3) 167(2) yes

loop_
_geom_torsion_atom_site_label_1
_geom_torsion_atom_site_label_2
_geom_torsion_atom_site_label_3
_geom_torsion_atom_site_label_4
_geom_torsion
_geom_torsion_site_symmetry_1
_geom_torsion_site_symmetry_3
_geom_torsion_site_symmetry_4
_geom_torsion_publ_flag
C4 Ag1 O2 S1 170.96(15) . . . no
C8 Ag1 O2 S1 -15.81(15) 2_656 . . no
O2 Ag1 C4 N1 137.81(18) . . . no
O2 Ag1 C4 N2 -38.8(2) . . . no
O2 Ag1 C8 N3 114.76(17) . 2_656 2_656 no
O2 Ag1 C8 N4 -73.14(18) . 2_656 2_656 no
C39 S1 O2 Ag1 -50.30(16) . . . no
C40 S1 O2 Ag1 52.11(16) . . . no
C4 N1 C2 C1 -92.4(2) . . . no
C4 N1 C2 C3 142.7(2) . . . no
C5 N1 C2 C1 83.4(3) . . . no
C5 N1 C2 C3 -41.6(3) . . . no
C2 N1 C4 Ag1 -0.2(3) . . . no
C2 N1 C4 N2 177.11(18) . . . no
C5 N1 C4 Ag1 -176.47(15) . . . no
C5 N1 C4 N2 0.8(2) . . . no
C2 N1 C5 C6 -177.2(2) . . . no
C4 N1 C5 C6 -1.1(3) . . . no
C6 N2 C4 Ag1 176.83(16) . . . no
C6 N2 C4 N1 -0.3(2) . . . no
C7 N2 C4 Ag1 -4.1(3) . . . no
C7 N2 C4 N1 178.81(18) . . . no
C4 N2 C6 C5 -0.4(3) . . . no
C7 N2 C6 C5 -179.4(2) . . . no
C4 N2 C7 N3 -112.6(2) . . . no
C4 N2 C7 C14 122.1(2) . . . no
C6 N2 C7 N3 66.3(3) . . . no
C6 N2 C7 C14 -58.9(3) . . . no
C8 N3 C7 N2 95.5(2) . . . no
C8 N3 C7 C14 -140.47(18) . . . no
C9 N3 C7 N2 -85.6(2) . . . no
C9 N3 C7 C14 38.4(3) . . . no
C7 N3 C8 N4 179.11(16) . . . no
C7 N3 C8 Ag1 5.6(3) . . 2_656 no
C9 N3 C8 N4 0.1(2) . . . no
C9 N3 C8 Ag1 -173.49(14) . . 2_656 no
C7 N3 C9 C10 -178.61(18) . . . no
C8 N3 C9 C10 0.4(2) . . . no
C10 N4 C8 N3 -0.5(2) . . . no
C10 N4 C8 Ag1 173.08(14) . . 2_656 no
C11 N4 C8 N3 -172.81(16) . . . no
C11 N4 C8 Ag1 0.8(3) . . 2_656 no
C8 N4 C10 C9 0.7(2) . . . no
C11 N4 C10 C9 172.73(18) . . . no
C8 N4 C11 C12 85.8(2) . . . no
C8 N4 C11 C13 -149.71(18) . . . no
C10 N4 C11 C12 -85.4(2) . . . no
C10 N4 C11 C13 39.1(3) . . . no
N1 C5 C6 N2 0.9(3) . . . no
N2 C7 C14 O1 178.04(17) . . . no
N3 C7 C14 O1 54.1(2) . . . no
N3 C9 C10 N4 -0.6(2) . . . no
C20 C15 C16 C17 0.7(3) . . . no
B1 C15 C16 C17 176.55(18) . . . no
C16 C15 C20 C19 -1.6(3) . . . no
B1 C15 C20 C19 -177.30(19) . . . no
C16 C15 B1 C21 32.0(2) . . . no
C16 C15 B1 C27 -90.1(2) . . . no
C16 C15 B1 C33 150.73(18) . . . no
C20 C15 B1 C21 -152.56(18) . . . no
C20 C15 B1 C27 85.4(2) . . . no
C20 C15 B1 C33 -33.8(3) . . . no
C15 C16 C17 C18 1.0(3) . . . no
C16 C17 C18 C19 -1.9(3) . . . no
C17 C18 C19 C20 1.0(3) . . . no
C18 C19 C20 C15 0.7(3) . . . no
C26 C21 C22 C23 -2.3(3) . . . no
B1 C21 C22 C23 -177.6(2) . . . no
C22 C21 C26 C25 1.4(3) . . . no
B1 C21 C26 C25 176.5(2) . . . no
C22 C21 B1 C15 83.4(2) . . . no
C22 C21 B1 C27 -157.39(19) . . . no
C22 C21 B1 C33 -39.2(3) . . . no
C26 C21 B1 C15 -91.4(2) . . . no
C26 C21 B1 C27 27.8(3) . . . no
C26 C21 B1 C33 146.0(2) . . . no
C21 C22 C23 C24 0.9(3) . . . no
C22 C23 C24 C25 1.5(3) . . . no
C23 C24 C25 C26 -2.4(3) . . . no
C24 C25 C26 C21 0.9(4) . . . no
C32 C27 C28 C29 -1.0(3) . . . no
B1 C27 C28 C29 176.39(19) . . . no
C28 C27 C32 C31 0.2(3) . . . no
B1 C27 C32 C31 -177.22(18) . . . no
C28 C27 B1 C15 156.64(18) . . . no
C28 C27 B1 C21 37.6(3) . . . no
C28 C27 B1 C33 -80.5(2) . . . no
C32 C27 B1 C15 -26.2(2) . . . no
C32 C27 B1 C21 -145.26(18) . . . no
C32 C27 B1 C33 96.7(2) . . . no
C27 C28 C29 C30 1.1(3) . . . no
C28 C29 C30 C31 -0.3(3) . . . no
C29 C30 C31 C32 -0.5(3) . . . no
C30 C31 C32 C27 0.6(3) . . . no
C38 C33 C34 C35 0.6(3) . . . no
B1 C33 C34 C35 175.6(2) . . . no
C34 C33 C38 C37 -1.3(3) . . . no
B1 C33 C38 C37 -176.18(19) . . . no
C34 C33 B1 C15 157.64(19) . . . no
C34 C33 B1 C21 -83.3(2) . . . no
C34 C33 B1 C27 38.1(2) . . . no
C38 C33 B1 C15 -27.8(3) . . . no
C38 C33 B1 C21 91.2(2) . . . no
C38 C33 B1 C27 -147.37(19) . . . no
C33 C34 C35 C36 0.8(3) . . . no
C34 C35 C36 C37 -1.7(3) . . . no
C35 C36 C37 C38 1.1(3) . . . no
C36 C37 C38 C33 0.5(3) . . . no
